data_2237561
loop_
_publ_author_name
'Campos-Gaxiola, Jos\'e J.'
'Almaral-Sanchez, Jorge L.'
'Cruz-Enr\'iquez, Adriana'
'H\"opfl, Herbert'
'Parra-Hake, Miguel'

_publ_section_title
;
 (1<i>RS</i>,2<i>RS</i>)-4,4'-(1-Azaniumyl-2-hydroxyethane-1,2-diyl)dipyridinium
 tetrachloridoplatinate(II) chloride
;
_journal_coeditor_code SU2560
_journal_issue 3
_journal_name_full 'Acta Crystallographica Section E'
_journal_page_first m157
_journal_page_last m158
_journal_paper_doi 10.1107/S160053681300425X
_journal_volume 69
_journal_year 2013
_chemical_formula_iupac '(C12 H16 N3 O) [Pt Cl4] Cl'
_chemical_formula_moiety 'C12 H16 N3 O 3+, Pt Cl4 2-, Cl -'
_chemical_formula_sum 'C12 H16 Cl5 N3 O Pt'
_chemical_formula_weight 590.62
_chemical_name_systematic
;(1<i>RS</i>,2<i>RS</i>)-4,4'-(1-Azaniumyl-2-hydroxyethane-1,2-diyl)dipyridinium
tetrachloridoplatinate(II) chloride
;
_space_group_IT_number 2
_symmetry_cell_setting triclinic
_symmetry_space_group_name_Hall '-P 1'
_symmetry_space_group_name_H-M 'P -1'
_atom_sites_solution_hydrogens geom
_atom_sites_solution_primary direct
_atom_sites_solution_secondary difmap
_audit_creation_method SHELXL-97
_cell_angle_alpha 88.689(4)
_cell_angle_beta 84.240(4)
_cell_angle_gamma 70.148(4)
_cell_formula_units_Z 2
_cell_length_a 7.636(2)
_cell_length_b 8.082(2)
_cell_length_c 14.599(4)
_cell_measurement_reflns_used 926
_cell_measurement_temperature 100(2)
_cell_measurement_theta_max 27.50
_cell_measurement_theta_min 2.68
_cell_volume 843.1(4)
_computing_cell_refinement '<i>SAINT-Plus-NT</i> (Bruker 2001)'
_computing_data_collection 'SMART (Bruker, 2000)'
_computing_data_reduction '<i>SAINT-Plus-NT</i> (Bruker 2001)'
_computing_molecular_graphics
;ORTEP-3 for Windows (Farrugia, 2012) and
<i>Mercury</i> (Macrae <i>et al.</i>, 2008)
;
_computing_publication_material 'publCIF (Westrip, 2010)'
_computing_structure_refinement 'SHELXL97 (Sheldrick, 2008)'
_computing_structure_solution 'SHELXS97 (Sheldrick, 2008)'
_diffrn_ambient_temperature 100(2)
_diffrn_measured_fraction_theta_full 0.979
_diffrn_measured_fraction_theta_max 0.979
_diffrn_measurement_device_type 'Bruker SMART CCD area-detector'
_diffrn_measurement_method 'phi and omega scans'
_diffrn_radiation_monochromator graphite
_diffrn_radiation_source 'fine-focus sealed tube'
_diffrn_radiation_type MoK\a
_diffrn_radiation_wavelength 0.71073
_diffrn_reflns_av_R_equivalents 0.0429
_diffrn_reflns_av_sigmaI/netI 0.0647
_diffrn_reflns_limit_h_max 9
_diffrn_reflns_limit_h_min -8
_diffrn_reflns_limit_k_max 9
_diffrn_reflns_limit_k_min -8
_diffrn_reflns_limit_l_max 16
_diffrn_reflns_limit_l_min -17
_diffrn_reflns_number 5093
_diffrn_reflns_theta_full 25.00
_diffrn_reflns_theta_max 25.00
_diffrn_reflns_theta_min 2.68
_exptl_absorpt_coefficient_mu 9.116
_exptl_absorpt_correction_T_max 0.4076
_exptl_absorpt_correction_T_min 0.0921
_exptl_absorpt_correction_type multi-scan
_exptl_absorpt_process_details '(SADABS; Sheldrick, 1996)'
_exptl_crystal_colour orange
_exptl_crystal_density_diffrn 2.326
_exptl_crystal_density_method 'not measured'
_exptl_crystal_description 'rectangular prism'
_exptl_crystal_F_000 560
_exptl_crystal_size_max 0.50
_exptl_crystal_size_mid 0.26
_exptl_crystal_size_min 0.12
_refine_diff_density_max 2.342
_refine_diff_density_min -1.977
_refine_ls_extinction_method none
_refine_ls_goodness_of_fit_ref 1.047
_refine_ls_hydrogen_treatment mixed
_refine_ls_matrix_type full
_refine_ls_number_parameters 217
_refine_ls_number_reflns 2911
_refine_ls_number_restraints 6
_refine_ls_restrained_S_all 1.046
_refine_ls_R_factor_all 0.0396
_refine_ls_R_factor_gt 0.0375
_refine_ls_shift/su_max 0.000
_refine_ls_shift/su_mean 0.000
_refine_ls_structure_factor_coef Fsqd
_refine_ls_weighting_details 'calc w=1/[\s^2^(Fo^2^)+(0.0430P)^2^] where P=(Fo^2^+2Fc^2^)/3'
_refine_ls_weighting_scheme calc
_refine_ls_wR_factor_gt 0.0903
_refine_ls_wR_factor_ref 0.0913
_reflns_number_gt 2726
_reflns_number_total 2911
_reflns_threshold_expression I>2sigma(I)
_cod_data_source_file su2560.cif
_cod_data_source_block I
_cod_database_code 2237561
_cod_database_fobs_code 2237561

loop_
_symmetry_equiv_pos_site_id
_symmetry_equiv_pos_as_xyz
1 x,y,z
2 -x,-y,-z

loop_
_atom_site_aniso_label
_atom_site_aniso_U_11
_atom_site_aniso_U_22
_atom_site_aniso_U_33
_atom_site_aniso_U_12
_atom_site_aniso_U_13
_atom_site_aniso_U_23
O1 0.026(3) 0.035(3) 0.023(3) -0.015(3) -0.001(2) -0.001(2)
N1 0.020(3) 0.021(3) 0.018(3) -0.005(3) 0.001(3) 0.002(3)
N2 0.022(3) 0.013(3) 0.027(4) -0.006(3) 0.000(3) 0.002(3)
N3 0.020(3) 0.029(4) 0.020(4) -0.003(3) 0.004(3) 0.005(3)
C1 0.015(3) 0.019(4) 0.018(4) -0.005(3) -0.002(3) 0.000(3)
C2 0.021(4) 0.021(4) 0.019(4) -0.004(3) -0.002(3) 0.000(3)
C3 0.018(4) 0.024(4) 0.011(3) -0.006(3) 0.006(3) 0.000(3)
C4 0.027(4) 0.022(4) 0.019(4) -0.010(3) 0.005(3) -0.007(3)
C5 0.025(4) 0.032(4) 0.016(4) -0.012(3) 0.001(3) -0.006(3)
C6 0.036(5) 0.023(4) 0.023(4) -0.016(4) 0.008(3) -0.003(3)
C7 0.029(4) 0.026(4) 0.014(4) -0.012(3) -0.002(3) -0.004(3)
C8 0.020(4) 0.022(4) 0.017(4) -0.011(3) 0.001(3) -0.005(3)
C9 0.026(4) 0.020(4) 0.020(4) -0.010(3) 0.004(3) 0.000(3)
C10 0.030(4) 0.018(4) 0.017(4) -0.007(3) 0.004(3) -0.003(3)
C11 0.032(4) 0.022(4) 0.016(4) -0.013(3) -0.002(3) 0.002(3)
C12 0.021(4) 0.020(4) 0.018(4) -0.007(3) 0.003(3) -0.003(3)
Pt1 0.0164(2) 0.0135(2) 0.0136(2) -0.00490(10) -0.00050(10) -0.00170(10)
Cl1 0.0271(10) 0.0188(9) 0.0244(10) -0.0119(8) -0.0050(7) 0.0010(7)
Cl2 0.0248(10) 0.0238(9) 0.0193(9) -0.0077(8) -0.0047(7) -0.0010(7)
Cl3 0.0255(9) 0.0136(8) 0.0182(9) -0.0068(7) 0.0000(7) -0.0018(6)
Cl4 0.0365(11) 0.0214(9) 0.0243(10) -0.0127(8) -0.0144(8) 0.0043(7)
Cl5 0.0198(9) 0.0204(9) 0.0201(9) -0.0076(7) 0.0006(7) 0.0024(7)

loop_
_atom_site_type_symbol
_atom_site_label
_atom_site_fract_x
_atom_site_fract_y
_atom_site_fract_z
_atom_site_U_iso_or_equiv
_atom_site_thermal_displace_type
_atom_site_calc_flag
_atom_site_refinement_flags
_atom_site_occupancy
O O1 -0.0077(7) 0.6320(7) 0.1932(4) 0.0269(17) Uani d D 1.000
N N1 0.3686(8) 0.5578(8) 0.1506(4) 0.0204(17) Uani d D 1.000
N N2 0.0968(8) 1.1792(8) 0.0449(4) 0.0209(19) Uani d D 1.000
N N3 0.2400(9) 0.3227(9) 0.4748(4) 0.025(2) Uani d D 1.000
C C1 0.2559(9) 0.7175(9) 0.2054(5) 0.018(2) Uani d . 1.000
C C2 0.0855(10) 0.6886(9) 0.2597(5) 0.021(2) Uani d . 1.000
C C3 0.1431(9) 0.5553(9) 0.3366(5) 0.019(2) Uani d . 1.000
C C4 0.2175(10) 0.5946(10) 0.4125(5) 0.023(2) Uani d . 1.000
C C5 0.2658(10) 0.4784(10) 0.4820(5) 0.024(2) Uani d . 1.000
C C6 0.1694(11) 0.2782(10) 0.4047(5) 0.027(3) Uani d . 1.000
C C7 0.1181(10) 0.3947(9) 0.3338(5) 0.022(2) Uani d . 1.000
C C8 0.1965(9) 0.8788(9) 0.1453(5) 0.019(2) Uani d . 1.000
C C9 0.0633(10) 1.0334(9) 0.1822(5) 0.022(2) Uani d . 1.000
C C10 0.0133(10) 1.1822(9) 0.1300(5) 0.022(2) Uani d . 1.000
C C11 0.2254(10) 1.0358(9) 0.0076(5) 0.022(2) Uani d . 1.000
C C12 0.2759(10) 0.8818(9) 0.0559(5) 0.020(2) Uani d . 1.000
Pt Pt1 0.63165(3) 0.09264(3) 0.31275(2) 0.01460(10) Uani d . 1.000
Cl Cl1 0.6085(3) -0.1851(2) 0.32558(12) 0.0222(6) Uani d . 1.000
Cl Cl2 0.4705(3) 0.1426(2) 0.18394(12) 0.0226(5) Uani d . 1.000
Cl Cl3 0.6558(2) 0.3685(2) 0.30103(12) 0.0192(5) Uani d . 1.000
Cl Cl4 0.8053(3) 0.0399(2) 0.43690(13) 0.0259(6) Uani d . 1.000
Cl Cl5 0.2607(2) 0.4569(2) 0.96236(11) 0.0201(5) Uani d . 1.000
H H1 0.33450 0.73790 0.24990 0.0210 Uiso c R 1.000
H H1' -0.117(5) 0.650(12) 0.218(5) 0.0400 Uiso d D 1.000
H H1A 0.317(10) 0.528(10) 0.107(4) 0.0310 Uiso d D 1.000
H H1B 0.480(4) 0.560(11) 0.137(5) 0.0310 Uiso d D 1.000
H H1C 0.407(11) 0.467(6) 0.185(4) 0.0310 Uiso d D 1.000
H H2 0.00200 0.80100 0.28680 0.0250 Uiso c R 1.000
H H2' 0.071(11) 1.280(4) 0.022(5) 0.0320 Uiso d D 1.000
H H3' 0.273(11) 0.258(9) 0.520(4) 0.0370 Uiso d D 1.000
H H4 0.23480 0.70270 0.41600 0.0270 Uiso c R 1.000
H H5 0.31520 0.50550 0.53290 0.0290 Uiso c R 1.000
H H6 0.15420 0.16900 0.40300 0.0320 Uiso c R 1.000
H H7 0.06670 0.36490 0.28420 0.0270 Uiso c R 1.000
H H9 0.00840 1.03550 0.24220 0.0260 Uiso c R 1.000
H H10 -0.07810 1.28470 0.15380 0.0270 Uiso c R 1.000
H H11 0.28160 1.03940 -0.05160 0.0270 Uiso c R 1.000
H H12 0.36310 0.78010 0.02890 0.0240 Uiso c R 1.000

loop_
_atom_type_symbol
_atom_type_description
_atom_type_scat_dispersion_real
_atom_type_scat_dispersion_imag
_atom_type_scat_source
C C 0.0033 0.0016 'International Tables Vol C Tables 4.2.6.8 and 6.1.1.4'
H H 0.0000 0.0000 'International Tables Vol C Tables 4.2.6.8 and 6.1.1.4'
N N 0.0061 0.0033 'International Tables Vol C Tables 4.2.6.8 and 6.1.1.4'
O O 0.0106 0.0060 'International Tables Vol C Tables 4.2.6.8 and 6.1.1.4'
Cl Cl 0.1484 0.1585 'International Tables Vol C Tables 4.2.6.8 and 6.1.1.4'
Pt Pt -1.7033 8.3905 'International Tables Vol C Tables 4.2.6.8 and 6.1.1.4'

loop_
_geom_angle_atom_site_label_1
_geom_angle_atom_site_label_2
_geom_angle_atom_site_label_3
_geom_angle
_geom_angle_publ_flag
Cl3 Pt1 Cl4 89.28(6) no
Cl1 Pt1 Cl4 90.27(7) no
Cl1 Pt1 Cl2 90.20(6) no
Cl1 Pt1 Cl3 179.55(7) no
Cl2 Pt1 Cl3 90.24(6) no
Cl2 Pt1 Cl4 177.33(8) no
C2 O1 H1' 105(5) no
C10 N2 C11 122.4(6) no
C5 N3 C6 123.5(7) no
C1 N1 H1C 112(4) no
H1A N1 H1B 117(7) no
C1 N1 H1A 117(5) no
H1B N1 H1C 93(8) no
C1 N1 H1B 109(5) no
H1A N1 H1C 107(7) no
C11 N2 H2' 125(5) no
C10 N2 H2' 112(5) no
C6 N3 H3' 124(5) no
C5 N3 H3' 113(5) no
N1 C1 C8 111.6(6) no
N1 C1 C2 110.4(6) no
C2 C1 C8 111.2(6) no
O1 C2 C1 105.6(6) no
O1 C2 C3 112.3(6) no
C1 C2 C3 111.8(6) no
C2 C3 C7 121.2(7) no
C2 C3 C4 120.9(6) no
C4 C3 C7 118.0(7) no
C3 C4 C5 121.3(7) no
N3 C5 C4 118.0(7) no
N3 C6 C7 119.5(7) no
C3 C7 C6 119.8(7) no
C9 C8 C12 118.2(6) no
C1 C8 C9 119.2(6) no
C1 C8 C12 122.6(6) no
C8 C9 C10 119.9(7) no
N2 C10 C9 119.6(7) no
N2 C11 C12 120.3(7) no
C8 C12 C11 119.6(7) no
C8 C1 H1 108.00 no
N1 C1 H1 108.00 no
C2 C1 H1 108.00 no
C3 C2 H2 109.00 no
O1 C2 H2 109.00 no
C1 C2 H2 109.00 no
C3 C4 H4 119.00 no
C5 C4 H4 119.00 no
N3 C5 H5 121.00 no
C4 C5 H5 121.00 no
C7 C6 H6 120.00 no
N3 C6 H6 120.00 no
C3 C7 H7 120.00 no
C6 C7 H7 120.00 no
C8 C9 H9 120.00 no
C10 C9 H9 120.00 no
C9 C10 H10 120.00 no
N2 C10 H10 120.00 no
N2 C11 H11 120.00 no
C12 C11 H11 120.00 no
C11 C12 H12 120.00 no
C8 C12 H12 120.00 no

loop_
_geom_bond_atom_site_label_1
_geom_bond_atom_site_label_2
_geom_bond_distance
_geom_bond_publ_flag
Pt1 Cl2 2.303(2) no
Pt1 Cl3 2.2999(17) no
Pt1 Cl1 2.3127(18) no
Pt1 Cl4 2.300(2) no
O1 C2 1.428(10) no
O1 H1' 0.84(6) no
N1 C1 1.484(9) no
N2 C11 1.324(9) no
N2 C10 1.335(9) no
N3 C6 1.314(10) no
N3 C5 1.346(10) no
N1 H1B 0.86(5) no
N1 H1C 0.86(5) no
N1 H1A 0.86(7) no
N2 H2' 0.84(4) no
N3 H3' 0.84(6) no
C1 C2 1.539(11) no
C1 C8 1.517(10) no
C2 C3 1.529(10) no
C3 C4 1.384(11) no
C3 C7 1.377(10) no
C4 C5 1.358(11) no
C6 C7 1.378(10) no
C8 C12 1.386(10) no
C8 C9 1.394(10) no
C9 C10 1.370(10) no
C11 C12 1.372(10) no
C1 H1 0.9800 no
C2 H2 0.9800 no
C4 H4 0.9300 no
C5 H5 0.9300 no
C6 H6 0.9300 no
C7 H7 0.9300 no
C9 H9 0.9300 no
C10 H10 0.9300 no
C11 H11 0.9300 no
C12 H12 0.9300 no

loop_
_geom_hbond_atom_site_label_D
_geom_hbond_atom_site_label_H
_geom_hbond_atom_site_label_A
_geom_hbond_site_symmetry_A
_geom_hbond_distance_DH
_geom_hbond_distance_HA
_geom_hbond_distance_DA
_geom_hbond_angle_DHA
_geom_hbond_publ_flag
O1 H1' Cl1 1_465 0.84(6) 2.49(7) 3.250(6) 152(6) yes
N1 H1A Cl5 1_554 0.86(7) 2.32(6) 3.148(6) 162(7) yes
N1 H1B Cl5 2_666 0.86(5) 2.30(6) 3.097(7) 154(7) yes
N1 H1C Cl2 . 0.86(5) 2.50(5) 3.214(6) 141(6) yes
N1 H1C Cl3 . 0.86(5) 2.58(7) 3.242(6) 134(6) yes
N2 H2' Cl5 1_564 0.84(4) 2.45(7) 3.088(6) 134(7) yes
N2 H2' Cl5 2_576 0.84(4) 2.69(6) 3.272(6) 128(7) yes
N3 H3' Cl1 2_656 0.84(6) 2.50(6) 3.275(6) 155(6) yes
N3 H3' Cl4 2_656 0.84(6) 2.72(7) 3.286(7) 127(7) yes
C1 H1 Cl1 1_565 0.98 2.71 3.660(8) 163 yes
C5 H5 Cl3 2_666 0.93 2.71 3.604(8) 162 yes
C10 H10 Cl3 1_465 0.93 2.73 3.459(8) 136 yes
C10 H10 Cl5 2_576 0.93 2.74 3.308(7) 120 yes
C11 H11 Cl2 2_665 0.93 2.64 3.449(8) 145 yes

loop_
_geom_torsion_atom_site_label_1
_geom_torsion_atom_site_label_2
_geom_torsion_atom_site_label_3
_geom_torsion_atom_site_label_4
_geom_torsion
_geom_torsion_publ_flag
C11 N2 C10 C9 1.2(12) no
C10 N2 C11 C12 1.0(12) no
C6 N3 C5 C4 -0.6(12) no
C5 N3 C6 C7 0.1(12) no
N1 C1 C2 O1 -53.4(7) no
N1 C1 C2 C3 69.1(7) no
C8 C1 C2 O1 71.1(7) no
C8 C1 C2 C3 -166.5(6) no
N1 C1 C8 C9 168.8(7) no
N1 C1 C8 C12 -14.3(10) no
C2 C1 C8 C9 45.1(9) no
C2 C1 C8 C12 -138.1(7) no
O1 C2 C3 C4 -173.2(7) no
O1 C2 C3 C7 5.1(10) no
C1 C2 C3 C4 68.4(9) no
C1 C2 C3 C7 -113.4(8) no
C2 C3 C4 C5 178.7(7) no
C7 C3 C4 C5 0.4(12) no
C2 C3 C7 C6 -179.2(7) no
C4 C3 C7 C6 -0.9(11) no
C3 C4 C5 N3 0.3(12) no
N3 C6 C7 C3 0.7(12) no
C1 C8 C9 C10 177.5(7) no
C12 C8 C9 C10 0.5(11) no
C1 C8 C12 C11 -175.3(7) no
C9 C8 C12 C11 1.6(11) no
C8 C9 C10 N2 -1.9(12) no
N2 C11 C12 C8 -2.4(12) no
